data_1503264
loop_
_publ_author_name
'Nilson, Mark G.'
'Funk, Raymond L.'

_publ_section_title
;
 Total synthesis of (-)-nakadomarin A.
;
_journal_issue 21
_journal_name_full 'Organic letters'
_journal_page_first 4912
_journal_page_last 4915
_journal_paper_doi 10.1021/ol102079z
_journal_volume 12
_journal_year 2010
_chemical_absolute_configuration syn
_chemical_formula_moiety 'C26 H34 N2 O5'
_chemical_formula_sum 'C26 H34 N2 O5'
_chemical_formula_weight 454.55
_chemical_name_systematic
; 
 ? 
;
_space_group_IT_number 19
_symmetry_cell_setting orthorhombic
_symmetry_space_group_name_Hall 'P 2ac 2ab'
_symmetry_space_group_name_H-M 'P 21 21 21'
_atom_sites_solution_hydrogens geom
_atom_sites_solution_primary direct
_atom_sites_solution_secondary difmap
_audit_creation_method SHELXL-97
_cell_angle_alpha 90.00
_cell_angle_beta 90.00
_cell_angle_gamma 90.00
_cell_formula_units_Z 4
_cell_length_a 9.212(4)
_cell_length_b 10.137(4)
_cell_length_c 25.140(11)
_cell_measurement_reflns_used 1465
_cell_measurement_temperature 103(2)
_cell_measurement_theta_max 28.127
_cell_measurement_theta_min 2.166
_cell_volume 2347.6(17)
_computing_cell_refinement 'Bruker SMART'
_computing_data_collection 'Bruker SMART'
_computing_data_reduction 'Bruker SAINT'
_computing_molecular_graphics 'Bruker SHELXTL'
_computing_publication_material 'Bruker SHELXTL'
_computing_structure_refinement 'SHELXL-97 (Sheldrick, 1997)'
_computing_structure_solution 'SHELXS-97 (Sheldrick, 1990)'
_diffrn_ambient_temperature 103(2)
_diffrn_measured_fraction_theta_full 0.958
_diffrn_measured_fraction_theta_max 0.958
_diffrn_measurement_device_type 'CCD area detector'
_diffrn_measurement_method 'phi and omega scans'
_diffrn_radiation_monochromator graphite
_diffrn_radiation_source 'fine-focus sealed tube'
_diffrn_radiation_type MoK\a
_diffrn_radiation_wavelength 0.71073
_diffrn_reflns_av_R_equivalents 0.0862
_diffrn_reflns_av_sigmaI/netI 0.1801
_diffrn_reflns_limit_h_max 8
_diffrn_reflns_limit_h_min -11
_diffrn_reflns_limit_k_max 13
_diffrn_reflns_limit_k_min -13
_diffrn_reflns_limit_l_max 32
_diffrn_reflns_limit_l_min -16
_diffrn_reflns_number 10122
_diffrn_reflns_theta_full 28.16
_diffrn_reflns_theta_max 28.16
_diffrn_reflns_theta_min 1.62
_exptl_absorpt_coefficient_mu 0.089
_exptl_absorpt_correction_T_max 0.9938
_exptl_absorpt_correction_T_min 0.9833
_exptl_absorpt_correction_type empirical
_exptl_absorpt_process_details SADABS
_exptl_crystal_colour colorless
_exptl_crystal_density_diffrn 1.286
_exptl_crystal_density_method 'not measured'
_exptl_crystal_description block
_exptl_crystal_F_000 976
_exptl_crystal_size_max 0.19
_exptl_crystal_size_mid 0.14
_exptl_crystal_size_min 0.07
_refine_diff_density_max 0.389
_refine_diff_density_min -0.381
_refine_diff_density_rms 0.082
_refine_ls_abs_structure_details 'Flack H D (1983), Acta Cryst. A39, 876-881'
_refine_ls_abs_structure_Flack 2(3)
_refine_ls_extinction_method none
_refine_ls_goodness_of_fit_ref 1.039
_refine_ls_hydrogen_treatment noref
_refine_ls_matrix_type full
_refine_ls_number_parameters 302
_refine_ls_number_reflns 5134
_refine_ls_number_restraints 0
_refine_ls_restrained_S_all 1.039
_refine_ls_R_factor_all 0.1394
_refine_ls_R_factor_gt 0.0936
_refine_ls_shift/su_max 0.002
_refine_ls_shift/su_mean 0.000
_refine_ls_structure_factor_coef Fsqd
_refine_ls_weighting_details 'calc w=1/[\s^2^(Fo^2^)+(0.0781P)^2^+4.8582P] where P=(Fo^2^+2Fc^2^)/3'
_refine_ls_weighting_scheme calc
_refine_ls_wR_factor_gt 0.1310
_refine_ls_wR_factor_ref 0.2033
_reflns_number_gt 2456
_reflns_number_total 5134
_reflns_threshold_expression >2sigma(I)
_cod_data_source_file ol102079z_si_001.cif
_cod_data_source_block mgn6s
_cod_depositor_comments
;
The following automatic conversions were performed:

'_symmetry_cell_setting' value 'Orthorhombic' changed to
'orthorhombic' according to
/home/saulius/struct/CIF-dictionaries/cif_core.dic dictionary named
'cif_core.dic' version 2.4.2 from 2011-04-26.

Automatic conversion script
Id: cif_fix_values 1715 2011-07-08 13:25:40Z adriana 
;
_cod_original_cell_volume 2347.7(18)
_cod_original_sg_symbol_H-M P2(1)2(1)2(1)
_cod_database_code 1503264

loop_
_symmetry_equiv_pos_as_xyz
'x, y, z'
'-x+1/2, -y, z+1/2'
'-x, y+1/2, -z+1/2'
'x+1/2, -y+1/2, -z'

loop_
_atom_site_label
_atom_site_type_symbol
_atom_site_fract_x
_atom_site_fract_y
_atom_site_fract_z
_atom_site_U_iso_or_equiv
_atom_site_adp_type
_atom_site_occupancy
_atom_site_symmetry_multiplicity
_atom_site_calc_flag
_atom_site_refinement_flags
O4 O 0.4388(5) 1.0565(4) 0.09074(18) 0.0294(11) Uani 1 1 d .
O2 O 0.0970(5) 1.1874(5) 0.2029(2) 0.0442(13) Uani 1 1 d .
H2 H 0.1433 1.2578 0.1980 0.066 Uiso 1 1 calc R
O1 O 0.4538(5) 0.7759(4) 0.07161(16) 0.0292(11) Uani 1 1 d .
O3 O 0.2378(5) 1.1758(5) 0.0667(2) 0.0454(13) Uani 1 1 d .
N1 N 0.2264(5) 1.0046(5) 0.1252(2) 0.0304(13) Uani 1 1 d .
C15 C 0.5401(8) 1.1348(6) 0.0575(3) 0.0320(16) Uani 1 1 d .
C1 C 0.4383(8) 0.6536(6) 0.0451(3) 0.0326(16) Uani 1 1 d .
C12 C 0.0700(7) 1.0176(7) 0.1356(3) 0.0369(18) Uani 1 1 d .
H12 H 0.0132 0.9933 0.1031 0.044 Uiso 1 1 calc R
C5 C 0.2922(7) 0.8803(6) 0.1451(3) 0.0287(15) Uani 1 1 d .
H5 H 0.3730 0.8983 0.1707 0.034 Uiso 1 1 calc R
C7 C 0.1198(8) 0.6885(7) 0.1349(3) 0.0388(18) Uani 1 1 d .
H7 H 0.0324 0.7140 0.1136 0.047 Uiso 1 1 calc R
C25 C 0.5236(9) 0.6752(10) 0.2609(3) 0.059(2) Uani 1 1 d .
H25A H 0.5000 0.7674 0.2706 0.071 Uiso 1 1 calc R
H25B H 0.5953 0.6432 0.2872 0.071 Uiso 1 1 calc R
N2 N 0.2781(7) 0.6218(7) 0.2269(3) 0.0501(18) Uani 1 1 d .
O5 O 0.2596(7) 0.4075(6) 0.2020(3) 0.0678(19) Uani 1 1 d .
C4 C 0.3357(7) 0.7833(7) 0.1045(3) 0.0296(15) Uani 1 1 d .
C14 C 0.2955(7) 1.0871(7) 0.0912(3) 0.0305(15) Uani 1 1 d .
C18 C 0.6825(7) 1.0617(7) 0.0678(3) 0.0375(17) Uani 1 1 d .
H18A H 0.6950 1.0487 0.1061 0.056 Uiso 1 1 calc R
H18B H 0.7637 1.1138 0.0539 0.056 Uiso 1 1 calc R
H18C H 0.6800 0.9758 0.0500 0.056 Uiso 1 1 calc R
C3 C 0.2463(8) 0.6764(6) 0.0992(2) 0.0315(16) Uani 1 1 d .
C19 C 0.5578(9) 0.6200(8) 0.0086(3) 0.047(2) Uani 1 1 d .
H19A H 0.5485 0.6747 -0.0238 0.056 Uiso 1 1 calc R
H19B H 0.5474 0.5266 -0.0022 0.056 Uiso 1 1 calc R
C21 C 0.7210(9) 0.6041(8) 0.0865(3) 0.047(2) Uani 1 1 d .
C10 C 0.2026(9) 0.7484(9) 0.2276(3) 0.052(2) Uani 1 1 d .
H10A H 0.2645 0.8133 0.2464 0.062 Uiso 1 1 calc R
H10B H 0.1123 0.7382 0.2486 0.062 Uiso 1 1 calc R
C11 C 0.0467(9) 0.9136(8) 0.1796(3) 0.046(2) Uani 1 1 d .
H11A H -0.0516 0.8748 0.1766 0.055 Uiso 1 1 calc R
H11B H 0.0557 0.9552 0.2151 0.055 Uiso 1 1 calc R
C2 C 0.3147(8) 0.5935(7) 0.0604(3) 0.0388(18) Uani 1 1 d .
H2A H 0.2793 0.5112 0.0477 0.047 Uiso 1 1 calc R
C6 C 0.1629(7) 0.8052(7) 0.1729(3) 0.0345(17) Uani 1 1 d .
C13 C 0.0248(8) 1.1513(8) 0.1552(3) 0.042(2) Uani 1 1 d .
H13A H 0.0461 1.2178 0.1274 0.051 Uiso 1 1 calc R
H13B H -0.0813 1.1515 0.1615 0.051 Uiso 1 1 calc R
C20 C 0.7097(9) 0.6401(8) 0.0320(3) 0.051(2) Uani 1 1 d .
H20A H 0.7799 0.5871 0.0112 0.061 Uiso 1 1 calc R
H20B H 0.7370 0.7340 0.0281 0.061 Uiso 1 1 calc R
C16 C 0.5006(8) 1.1224(9) -0.0009(3) 0.052(2) Uani 1 1 d .
H16A H 0.5076 1.0298 -0.0118 0.078 Uiso 1 1 calc R
H16B H 0.5676 1.1757 -0.0223 0.078 Uiso 1 1 calc R
H16C H 0.4011 1.1538 -0.0064 0.078 Uiso 1 1 calc R
C24 C 0.5951(10) 0.6782(11) 0.2096(4) 0.065(3) Uani 1 1 d .
H24A H 0.6696 0.7486 0.2108 0.078 Uiso 1 1 calc R
H24B H 0.5222 0.7050 0.1828 0.078 Uiso 1 1 calc R
C9 C 0.2157(8) 0.5214(9) 0.1997(3) 0.048(2) Uani 1 1 d .
C8 C 0.0866(8) 0.5634(8) 0.1670(3) 0.049(2) Uani 1 1 d .
H8A H 0.0031 0.5802 0.1908 0.059 Uiso 1 1 calc R
H8B H 0.0595 0.4913 0.1424 0.059 Uiso 1 1 calc R
C26 C 0.3902(9) 0.5964(11) 0.2679(3) 0.063(3) Uani 1 1 d .
H26A H 0.3486 0.6157 0.3034 0.076 Uiso 1 1 calc R
H26B H 0.4160 0.5016 0.2671 0.076 Uiso 1 1 calc R
C17 C 0.5492(10) 1.2760(7) 0.0767(4) 0.064(3) Uani 1 1 d .
H17A H 0.4569 1.3208 0.0696 0.096 Uiso 1 1 calc R
H17B H 0.6276 1.3216 0.0579 0.096 Uiso 1 1 calc R
H17C H 0.5688 1.2769 0.1150 0.096 Uiso 1 1 calc R
C23 C 0.6657(11) 0.5576(11) 0.1903(4) 0.069(3) Uani 1 1 d .
H23A H 0.5986 0.4819 0.1937 0.082 Uiso 1 1 calc R
H23B H 0.7534 0.5389 0.2117 0.082 Uiso 1 1 calc R
C22 C 0.7071(9) 0.5763(11) 0.1330(4) 0.066(3) Uani 1 1 d .

loop_
_atom_site_aniso_label
_atom_site_aniso_U_11
_atom_site_aniso_U_22
_atom_site_aniso_U_33
_atom_site_aniso_U_23
_atom_site_aniso_U_13
_atom_site_aniso_U_12
O4 0.025(2) 0.031(2) 0.032(3) 0.009(2) 0.011(2) 0.006(2)
O2 0.039(3) 0.055(3) 0.038(3) -0.008(3) 0.000(3) -0.001(3)
O1 0.031(2) 0.036(2) 0.021(2) 0.0029(19) 0.009(2) 0.004(2)
O3 0.037(3) 0.048(3) 0.051(3) 0.018(3) 0.008(3) 0.021(2)
N1 0.017(3) 0.038(3) 0.036(3) 0.005(3) 0.011(3) 0.018(2)
C15 0.035(4) 0.027(3) 0.035(4) 0.006(3) 0.011(4) -0.003(3)
C1 0.046(4) 0.025(3) 0.027(4) -0.006(3) -0.006(4) -0.004(3)
C12 0.015(3) 0.060(5) 0.035(4) -0.007(4) 0.008(3) 0.010(3)
C5 0.029(3) 0.026(3) 0.031(4) 0.014(3) -0.001(3) -0.005(3)
C7 0.034(4) 0.041(4) 0.042(4) 0.011(4) 0.000(4) -0.014(3)
C25 0.043(5) 0.088(6) 0.047(5) 0.018(5) -0.003(4) -0.006(5)
N2 0.041(4) 0.070(5) 0.039(4) 0.028(3) -0.006(3) -0.013(4)
O5 0.058(4) 0.062(4) 0.083(4) 0.040(3) -0.038(4) -0.014(3)
C4 0.024(3) 0.039(4) 0.026(3) 0.006(3) 0.006(3) -0.007(3)
C14 0.017(3) 0.042(4) 0.032(4) 0.007(3) 0.007(3) 0.008(3)
C18 0.024(4) 0.051(4) 0.037(4) -0.003(4) 0.007(3) -0.002(3)
C3 0.036(4) 0.036(3) 0.023(3) 0.004(3) -0.003(3) -0.009(3)
C19 0.062(5) 0.050(4) 0.030(4) -0.003(4) 0.011(4) 0.015(4)
C21 0.038(4) 0.059(5) 0.045(5) -0.002(4) 0.012(4) -0.008(4)
C10 0.047(5) 0.087(6) 0.023(4) 0.012(4) -0.002(4) -0.023(5)
C11 0.041(4) 0.068(5) 0.029(4) 0.003(4) 0.020(4) 0.000(4)
C2 0.050(5) 0.042(4) 0.025(4) 0.003(3) -0.009(4) -0.010(4)
C6 0.028(4) 0.047(4) 0.029(4) 0.003(3) 0.009(3) -0.008(3)
C13 0.027(4) 0.070(5) 0.030(4) -0.012(4) -0.007(3) 0.017(4)
C20 0.049(5) 0.055(5) 0.049(5) 0.008(4) 0.029(4) 0.013(4)
C16 0.029(4) 0.093(7) 0.034(4) 0.023(5) 0.003(4) -0.012(4)
C24 0.050(6) 0.096(7) 0.049(5) 0.016(6) -0.003(5) 0.010(5)
C9 0.034(4) 0.067(6) 0.041(5) 0.032(4) -0.014(4) -0.014(4)
C8 0.027(4) 0.063(5) 0.056(5) 0.032(5) -0.015(4) -0.014(4)
C26 0.041(5) 0.122(8) 0.026(4) 0.031(5) -0.015(4) -0.020(5)
C17 0.063(6) 0.029(4) 0.100(8) -0.011(4) 0.008(6) -0.005(4)
C23 0.066(6) 0.097(8) 0.042(5) 0.012(5) 0.003(5) -0.001(6)
C22 0.039(5) 0.104(7) 0.054(6) 0.001(6) -0.008(5) 0.021(5)

loop_
_atom_type_symbol
_atom_type_description
_atom_type_scat_dispersion_real
_atom_type_scat_dispersion_imag
_atom_type_scat_source
C C 0.0033 0.0016 'International Tables Vol C Tables 4.2.6.8 and 6.1.1.4'
H H 0.0000 0.0000 'International Tables Vol C Tables 4.2.6.8 and 6.1.1.4'
N N 0.0061 0.0033 'International Tables Vol C Tables 4.2.6.8 and 6.1.1.4'
O O 0.0106 0.0060 'International Tables Vol C Tables 4.2.6.8 and 6.1.1.4'

loop_
_geom_angle_atom_site_label_1
_geom_angle_atom_site_label_2
_geom_angle_atom_site_label_3
_geom_angle
C14 O4 C15 119.7(5)
C13 O2 H2 109.5
C4 O1 C1 104.6(5)
C14 N1 C12 121.1(5)
C14 N1 C5 123.0(5)
C12 N1 C5 114.6(5)
O4 C15 C17 111.2(6)
O4 C15 C16 110.5(6)
C17 C15 C16 113.6(7)
O4 C15 C18 100.6(5)
C17 C15 C18 110.9(6)
C16 C15 C18 109.3(6)
C2 C1 O1 110.4(6)
C2 C1 C19 134.8(6)
O1 C1 C19 114.9(6)
N1 C12 C13 114.2(6)
N1 C12 C11 101.7(6)
C13 C12 C11 110.0(6)
N1 C12 H12 110.2
C13 C12 H12 110.2
C11 C12 H12 110.2
C4 C5 N1 116.4(5)
C4 C5 C6 101.0(5)
N1 C5 C6 104.5(5)
C4 C5 H5 111.4
N1 C5 H5 111.4
C6 C5 H5 111.4
C3 C7 C8 114.1(6)
C3 C7 C6 103.5(5)
C8 C7 C6 110.6(6)
C3 C7 H7 109.5
C8 C7 H7 109.5
C6 C7 H7 109.5
C24 C25 C26 119.8(9)
C24 C25 H25A 107.4
C26 C25 H25A 107.4
C24 C25 H25B 107.4
C26 C25 H25B 107.4
H25A C25 H25B 106.9
C9 N2 C10 117.7(7)
C9 N2 C26 121.1(7)
C10 N2 C26 118.5(7)
C3 C4 O1 112.1(6)
C3 C4 C5 115.6(6)
O1 C4 C5 132.2(6)
O3 C14 N1 124.9(6)
O3 C14 O4 126.3(6)
N1 C14 O4 108.7(5)
C15 C18 H18A 109.5
C15 C18 H18B 109.5
H18A C18 H18B 109.5
C15 C18 H18C 109.5
H18A C18 H18C 109.5
H18B C18 H18C 109.5
C4 C3 C2 105.4(6)
C4 C3 C7 110.5(6)
C2 C3 C7 144.1(6)
C1 C19 C20 114.4(6)
C1 C19 H19A 108.7
C20 C19 H19A 108.7
C1 C19 H19B 108.7
C20 C19 H19B 108.7
H19A C19 H19B 107.6
C22 C21 C20 169.6(9)
N2 C10 C6 115.6(7)
N2 C10 H10A 108.4
C6 C10 H10A 108.4
N2 C10 H10B 108.4
C6 C10 H10B 108.4
H10A C10 H10B 107.4
C12 C11 C6 108.2(5)
C12 C11 H11A 110.1
C6 C11 H11A 110.1
C12 C11 H11B 110.1
C6 C11 H11B 110.1
H11A C11 H11B 108.4
C1 C2 C3 107.5(6)
C1 C2 H2A 126.3
C3 C2 H2A 126.3
C10 C6 C11 109.6(6)
C10 C6 C7 108.9(6)
C11 C6 C7 115.3(6)
C10 C6 C5 113.5(6)
C11 C6 C5 103.2(5)
C7 C6 C5 106.5(5)
O2 C13 C12 112.4(6)
O2 C13 H13A 109.1
C12 C13 H13A 109.1
O2 C13 H13B 109.1
C12 C13 H13B 109.1
H13A C13 H13B 107.9
C21 C20 C19 113.8(7)
C21 C20 H20A 108.8
C19 C20 H20A 108.8
C21 C20 H20B 108.8
C19 C20 H20B 108.8
H20A C20 H20B 107.7
C15 C16 H16A 109.5
C15 C16 H16B 109.5
H16A C16 H16B 109.5
C15 C16 H16C 109.5
H16A C16 H16C 109.5
H16B C16 H16C 109.5
C25 C24 C23 118.6(9)
C25 C24 H24A 107.7
C23 C24 H24A 107.7
C25 C24 H24B 107.7
C23 C24 H24B 107.7
H24A C24 H24B 107.1
O5 C9 N2 123.0(7)
O5 C9 C8 123.6(8)
N2 C9 C8 113.5(7)
C9 C8 C7 111.3(6)
C9 C8 H8A 109.4
C7 C8 H8A 109.4
C9 C8 H8B 109.4
C7 C8 H8B 109.4
H8A C8 H8B 108.0
C25 C26 N2 113.8(7)
C25 C26 H26A 108.8
N2 C26 H26A 108.8
C25 C26 H26B 108.8
N2 C26 H26B 108.8
H26A C26 H26B 107.7
C15 C17 H17A 109.5
C15 C17 H17B 109.5
H17A C17 H17B 109.5
C15 C17 H17C 109.5
H17A C17 H17C 109.5
H17B C17 H17C 109.5
C24 C23 C22 109.0(9)
C24 C23 H23A 109.9
C22 C23 H23A 109.9
C24 C23 H23B 109.9
C22 C23 H23B 109.9
H23A C23 H23B 108.3
C21 C22 C23 169.5(10)

loop_
_geom_bond_atom_site_label_1
_geom_bond_atom_site_label_2
_geom_bond_distance
O4 C14 1.357(7)
O4 C15 1.484(8)
O2 C13 1.418(8)
O2 H2 0.8400
O1 C4 1.369(7)
O1 C1 1.415(7)
O3 C14 1.212(8)
N1 C14 1.355(8)
N1 C12 1.471(8)
N1 C5 1.485(8)
C15 C17 1.512(9)
C15 C16 1.517(10)
C15 C18 1.529(9)
C1 C2 1.347(10)
C1 C19 1.472(10)
C12 C13 1.502(10)
C12 C11 1.543(10)
C12 H12 1.0000
C5 C4 1.472(9)
C5 C6 1.577(9)
C5 H5 1.0000
C7 C3 1.475(10)
C7 C8 1.535(9)
C7 C6 1.572(10)
C7 H7 1.0000
C25 C24 1.448(12)
C25 C26 1.477(12)
C25 H25A 0.9900
C25 H25B 0.9900
N2 C9 1.355(10)
N2 C10 1.460(11)
N2 C26 1.481(9)
O5 C9 1.225(10)
C4 C3 1.368(9)
C18 H18A 0.9800
C18 H18B 0.9800
C18 H18C 0.9800
C3 C2 1.434(10)
C19 C20 1.531(12)
C19 H19A 0.9900
C19 H19B 0.9900
C21 C22 1.210(11)
C21 C20 1.422(11)
C10 C6 1.535(10)
C10 H10A 0.9900
C10 H10B 0.9900
C11 C6 1.543(11)
C11 H11A 0.9900
C11 H11B 0.9900
C2 H2A 0.9500
C13 H13A 0.9900
C13 H13B 0.9900
C20 H20A 0.9900
C20 H20B 0.9900
C16 H16A 0.9800
C16 H16B 0.9800
C16 H16C 0.9800
C24 C23 1.468(14)
C24 H24A 0.9900
C24 H24B 0.9900
C9 C8 1.506(10)
C8 H8A 0.9900
C8 H8B 0.9900
C26 H26A 0.9900
C26 H26B 0.9900
C17 H17A 0.9800
C17 H17B 0.9800
C17 H17C 0.9800
C23 C22 1.501(13)
C23 H23A 0.9900
C23 H23B 0.9900

loop_
_geom_torsion_atom_site_label_1
_geom_torsion_atom_site_label_2
_geom_torsion_atom_site_label_3
_geom_torsion_atom_site_label_4
_geom_torsion
C14 O4 C15 C17 64.8(8)
C14 O4 C15 C16 -62.2(8)
C14 O4 C15 C18 -177.6(6)
C4 O1 C1 C2 1.9(7)
C4 O1 C1 C19 -177.4(6)
C14 N1 C12 C13 -56.3(9)
C5 N1 C12 C13 136.1(6)
C14 N1 C12 C11 -174.8(6)
C5 N1 C12 C11 17.6(8)
C14 N1 C5 C4 -58.3(8)
C12 N1 C5 C4 109.0(7)
C14 N1 C5 C6 -168.7(6)
C12 N1 C5 C6 -1.4(7)
C1 O1 C4 C3 -1.8(7)
C1 O1 C4 C5 175.3(7)
N1 C5 C4 C3 -104.4(7)
C6 C5 C4 C3 8.0(8)
N1 C5 C4 O1 78.6(9)
C6 C5 C4 O1 -169.0(7)
C12 N1 C14 O3 -0.4(11)
C5 N1 C14 O3 166.0(7)
C12 N1 C14 O4 177.6(6)
C5 N1 C14 O4 -15.9(9)
C15 O4 C14 O3 -0.5(10)
C15 O4 C14 N1 -178.5(5)
O1 C4 C3 C2 1.0(7)
C5 C4 C3 C2 -176.6(6)
O1 C4 C3 C7 -179.4(6)
C5 C4 C3 C7 3.0(8)
C8 C7 C3 C4 -132.7(7)
C6 C7 C3 C4 -12.5(7)
C8 C7 C3 C2 46.5(13)
C6 C7 C3 C2 166.7(9)
C2 C1 C19 C20 -132.0(9)
O1 C1 C19 C20 47.1(9)
C9 N2 C10 C6 -53.7(9)
C26 N2 C10 C6 144.9(7)
N1 C12 C11 C6 -27.4(8)
C13 C12 C11 C6 -148.9(6)
O1 C1 C2 C3 -1.3(8)
C19 C1 C2 C3 177.8(8)
C4 C3 C2 C1 0.2(8)
C7 C3 C2 C1 -179.0(9)
N2 C10 C6 C11 163.1(6)
N2 C10 C6 C7 36.2(8)
N2 C10 C6 C5 -82.2(8)
C12 C11 C6 C10 148.2(6)
C12 C11 C6 C7 -88.6(7)
C12 C11 C6 C5 27.1(8)
C3 C7 C6 C10 -105.7(6)
C8 C7 C6 C10 16.9(8)
C3 C7 C6 C11 130.7(6)
C8 C7 C6 C11 -106.7(7)
C3 C7 C6 C5 17.0(7)
C8 C7 C6 C5 139.5(6)
C4 C5 C6 C10 104.8(7)
N1 C5 C6 C10 -134.1(6)
C4 C5 C6 C11 -136.7(6)
N1 C5 C6 C11 -15.6(7)
C4 C5 C6 C7 -15.0(7)
N1 C5 C6 C7 106.2(6)
N1 C12 C13 O2 -58.3(8)
C11 C12 C13 O2 55.3(8)
C22 C21 C20 C19 -22(6)
C1 C19 C20 C21 38.4(10)
C26 C25 C24 C23 -68.4(12)
C10 N2 C9 O5 -170.5(8)
C26 N2 C9 O5 -9.6(12)
C10 N2 C9 C8 8.8(10)
C26 N2 C9 C8 169.7(7)
O5 C9 C8 C7 -133.8(8)
N2 C9 C8 C7 46.9(10)
C3 C7 C8 C9 56.9(9)
C6 C7 C8 C9 -59.2(9)
C24 C25 C26 N2 -50.4(13)
C9 N2 C26 C25 128.8(9)
C10 N2 C26 C25 -70.4(10)
C25 C24 C23 C22 169.5(8)
C20 C21 C22 C23 -27(10)
C24 C23 C22 C21 -31(6)
